data_4336556
loop_
_publ_author_name
'Aleksandra Gerus'
'Katarzyna \'Slepokura'
'Jerzy Lisowski'

_publ_contact_author_address
;
Department of Chemistry, 
University of Wroclaw, 
14 F. Joliot-Curie
50-383 Wroclaw,
Poland
;
_publ_contact_author_email jerzy.lisowski@chem.uni.wroc.pl
_publ_contact_author_fax '+48 71 3282348'
_publ_contact_author_name 'Jerzy Lisowski'
_publ_contact_author_phone '+48 71 3757252'
_publ_section_title
;
 Anion and Solvent Induced Chirality Inversion in Macrocyclic Lanthanide
 Complexes
;
_journal_name_full 'Inorganic Chemistry'
_journal_page_first 12450
_journal_page_last 12460
_journal_paper_doi 10.1021/ic401437r
_journal_volume 52
_journal_year 2013
_chemical_absolute_configuration rmad
_chemical_formula_moiety 'C26 H42 N7 O5 Sm, 2(N O3)'
_chemical_formula_sum 'C26 H42 N9 O11 Sm'
_chemical_formula_weight 807.03
_chemical_name_systematic
;
 ?
;
_space_group_crystal_system monoclinic
_space_group_IT_number 4
_space_group_name_Hall 'P 2yb'
_space_group_name_H-M_alt 'P 1 21 1'
_symmetry_space_group_name_Hall 'P 2yb'
_symmetry_space_group_name_H-M 'P 1 21 1'
_atom_sites_solution_hydrogens mixed
_atom_sites_solution_primary isomor
_atom_sites_solution_secondary difmap
_audit_creation_method SHELXL-2013
_cell_angle_alpha 90
_cell_angle_beta 105.24(3)
_cell_angle_gamma 90
_cell_formula_units_Z 4
_cell_length_a 14.358(5)
_cell_length_b 15.289(5)
_cell_length_c 15.568(4)
_cell_measurement_reflns_used 6751
_cell_measurement_temperature 296(2)
_cell_measurement_theta_max 28.79
_cell_measurement_theta_min 2.89
_cell_volume 3297.3(18)
_computing_cell_refinement
;
CrysAlisPro, Agilent Technologies,
Version 1.171.35.19 (release 27-10-2011 CrysAlis171 .NET)
(compiled Oct 27 2011,15:02:11)
;
_computing_data_collection
;
CrysAlisPro, Agilent Technologies,
Version 1.171.35.19 (release 27-10-2011 CrysAlis171 .NET)
(compiled Oct 27 2011,15:02:11)
;
_computing_data_reduction
;
CrysAlisPro, Agilent Technologies,
Version 1.171.35.19 (release 27-10-2011 CrysAlis171 .NET)
(compiled Oct 27 2011,15:02:11)
;
_computing_structure_refinement 'SHELXL-2013 (Sheldrick, 2013)'
_diffrn_ambient_temperature 296(2)
_diffrn_measured_fraction_theta_full 0.998
_diffrn_measured_fraction_theta_max 0.868
_diffrn_measurement_device_type
; 
Xcalibur R kappa-geometry diffractometer with a Ruby CCD camera
;
_diffrn_measurement_method 'omega scan'
_diffrn_radiation_type MoK\a
_diffrn_radiation_wavelength 0.71073
_diffrn_reflns_av_R_equivalents 0.0200
_diffrn_reflns_av_unetI/netI 0.0627
_diffrn_reflns_Laue_measured_fraction_full 0.998
_diffrn_reflns_Laue_measured_fraction_max 0.868
_diffrn_reflns_limit_h_max 12
_diffrn_reflns_limit_h_min -18
_diffrn_reflns_limit_k_max 20
_diffrn_reflns_limit_k_min -19
_diffrn_reflns_limit_l_max 19
_diffrn_reflns_limit_l_min -18
_diffrn_reflns_number 15768
_diffrn_reflns_point_group_measured_fraction_full 0.870
_diffrn_reflns_point_group_measured_fraction_max 0.720
_diffrn_reflns_theta_full 25.242
_diffrn_reflns_theta_max 28.871
_diffrn_reflns_theta_min 2.897
_diffrn_source 'Enhance (Mo) x-ray Source'
_exptl_absorpt_coefficient_mu 1.851
_exptl_absorpt_correction_T_max 1.000
_exptl_absorpt_correction_T_min 0.845
_exptl_absorpt_correction_type multi-scan
_exptl_absorpt_process_details
;
CrysAlisPro, Agilent Technologies,
Version 1.171.35.19 (release 27-10-2011 CrysAlis171 .NET)
(compiled Oct 27 2011,15:02:11)
empirical absorption correction using spherical harmonics,
 implemented in SCALE3 ABSPACK scaling algorithm.
;
_exptl_crystal_colour colorless
_exptl_crystal_density_diffrn 1.626
_exptl_crystal_description plate
_exptl_crystal_F_000 1644
_exptl_crystal_size_max 0.18
_exptl_crystal_size_mid 0.17
_exptl_crystal_size_min 0.03
_refine_diff_density_max 0.825
_refine_diff_density_min -0.725
_refine_diff_density_rms 0.088
_refine_ls_abs_structure_details
;
 Flack x determined using 3916 quotients [(I+)-(I-)]/[(I+)+(I-)]
 (Parsons and Flack (2004), Acta Cryst. A60, s61).
;
_refine_ls_abs_structure_Flack -0.023(9)
_refine_ls_extinction_method none
_refine_ls_goodness_of_fit_ref 1.000
_refine_ls_hydrogen_treatment constr
_refine_ls_matrix_type full
_refine_ls_number_parameters 838
_refine_ls_number_reflns 12476
_refine_ls_number_restraints 43
_refine_ls_restrained_S_all 1.000
_refine_ls_R_factor_all 0.0467
_refine_ls_R_factor_gt 0.0387
_refine_ls_shift/su_max 0.001
_refine_ls_shift/su_mean 0.000
_refine_ls_structure_factor_coef Fsqd
_refine_ls_weighting_details
;
 w=1/[\s^2^(Fo^2^)+(0.0182P)^2^]
 where P=(Fo^2^+2Fc^2^)/3
;
_refine_ls_weighting_scheme calc
_refine_ls_wR_factor_gt 0.0659
_refine_ls_wR_factor_ref 0.0695
_reflns_Friedel_coverage 0.600
_reflns_Friedel_fraction_full 0.731
_reflns_Friedel_fraction_max 0.560
_reflns_number_gt 11157
_reflns_number_total 12476
_reflns_threshold_expression 'I > 2\s(I)'
_cod_data_source_file ic401437r_si_002_8.cif
_cod_data_source_block aku8
_cod_database_code 4336556
_shelx_space_group_comment
;
The symmetry employed for this shelxl refinement is uniquely defined
by the following loop, which should always be used as a source of
symmetry information in preference to the above space-group names.
They are only intended as comments.
;
_shelx_estimated_absorpt_t_min 0.732
_shelx_estimated_absorpt_t_max 0.947
_shelxl_version_number 2013-2

loop_
_space_group_symop_operation_xyz
'x, y, z'
'-x, y+1/2, -z'

loop_
_atom_site_label
_atom_site_type_symbol
_atom_site_fract_x
_atom_site_fract_y
_atom_site_fract_z
_atom_site_U_iso_or_equiv
_atom_site_adp_type
_atom_site_occupancy
_atom_site_site_symmetry_order
_atom_site_calc_flag
_atom_site_refinement_flags_posn
_atom_site_refinement_flags_adp
_atom_site_refinement_flags_occupancy
_atom_site_disorder_assembly
_atom_site_disorder_group
Sm1 Sm 0.51458(2) 0.95796(4) 0.24391(2) 0.02900(10) Uani 1 1 d . . . . .
N1 N 0.6991(4) 0.9883(4) 0.2962(4) 0.0330(16) Uani 1 1 d . . . . .
N2 N 0.6125(4) 0.9731(4) 0.1202(4) 0.0372(16) Uani 1 1 d . . . . .
H2N H 0.6202 1.0366 0.1166 0.045 Uiso 1 1 calc R U . . .
N3 N 0.4192(5) 0.9231(4) 0.0799(4) 0.0430(18) Uani 1 1 d . . . . .
H3N H 0.3540 0.9462 0.0731 0.052 Uiso 1 1 calc R U . . .
N4 N 0.3946(4) 0.8275(5) 0.2199(4) 0.0391(18) Uani 1 1 d . . . . .
N5 N 0.4210(4) 0.9291(4) 0.3679(4) 0.0307(15) Uani 1 1 d . . . . .
H5N H 0.3597 0.9605 0.3467 0.037 Uiso 1 1 calc R U . . .
N6 N 0.5739(4) 1.0524(4) 0.3878(4) 0.0324(15) Uani 1 1 d . . . . .
H6N H 0.5790 1.1120 0.3665 0.039 Uiso 1 1 calc R U . . .
C1 C 0.7390(5) 1.0133(5) 0.3805(5) 0.0361(19) Uani 1 1 d . . . . .
C2 C 0.8380(5) 1.0240(6) 0.4136(6) 0.048(2) Uani 1 1 d . . . . .
H2 H 0.8636 1.0428 0.4719 0.058 Uiso 1 1 calc R U . . .
C3 C 0.8977(6) 1.0067(6) 0.3603(6) 0.054(2) Uani 1 1 d . . . . .
H3 H 0.9643 1.0114 0.3824 0.065 Uiso 1 1 calc R U . . .
C4 C 0.8577(5) 0.9826(6) 0.2742(6) 0.052(2) Uani 1 1 d . . . . .
H4 H 0.8971 0.9726 0.2363 0.062 Uiso 1 1 calc R U . . .
C5 C 0.7581(5) 0.9728(5) 0.2428(5) 0.0389(19) Uani 1 1 d . . . . .
C6 C 0.7127(5) 0.9427(5) 0.1495(4) 0.045(2) Uani 1 1 d . . . . .
H6A H 0.7491 0.9655 0.1100 0.054 Uiso 1 1 calc R U . . .
H6B H 0.7144 0.8794 0.1471 0.054 Uiso 1 1 calc R U . . .
C7 C 0.5633(5) 0.9497(6) 0.0267(4) 0.0415(18) Uani 1 1 d . . . . .
H7 H 0.5720 0.8869 0.0187 0.050 Uiso 1 1 calc R U . . .
C8 C 0.6027(6) 0.9996(7) -0.0416(5) 0.065(3) Uani 1 1 d . . . . .
H8A H 0.6018 1.0618 -0.0296 0.078 Uiso 1 1 calc R U . . .
H8B H 0.6693 0.9825 -0.0353 0.078 Uiso 1 1 calc R U . . .
C9 C 0.5443(6) 0.9821(7) -0.1367(5) 0.073(3) Uani 1 1 d . . . . .
H9A H 0.5700 1.0168 -0.1773 0.088 Uiso 1 1 calc R U . . .
H9B H 0.5502 0.9209 -0.1508 0.088 Uiso 1 1 calc R U . . .
C10 C 0.4387(7) 1.0043(7) -0.1496(6) 0.072(3) Uani 1 1 d . . . . .
H10A H 0.4028 0.9916 -0.2103 0.086 Uiso 1 1 calc R U . . .
H10B H 0.4316 1.0661 -0.1386 0.086 Uiso 1 1 calc R U . . .
C11 C 0.3994(6) 0.9496(7) -0.0845(4) 0.060(2) Uani 1 1 d . . . . .
H11A H 0.3319 0.9636 -0.0915 0.072 Uiso 1 1 calc R U . . .
H11B H 0.4039 0.8880 -0.0976 0.072 Uiso 1 1 calc R U . . .
C12 C 0.4567(5) 0.9679(6) 0.0113(4) 0.0399(18) Uani 1 1 d . . . . .
H12 H 0.4507 1.0308 0.0209 0.048 Uiso 1 1 calc R U . . .
C13 C 0.4081(6) 0.8276(6) 0.0681(5) 0.053(3) Uani 1 1 d . . . . .
H13A H 0.4702 0.8020 0.0691 0.064 Uiso 1 1 calc R U . . .
H13B H 0.3642 0.8154 0.0105 0.064 Uiso 1 1 calc R U . . .
C14 C 0.3707(5) 0.7869(6) 0.1383(6) 0.041(2) Uani 1 1 d . . . . .
C15 C 0.3163(6) 0.7097(7) 0.1250(6) 0.056(3) Uani 1 1 d . . . . .
H15 H 0.3020 0.6818 0.0700 0.068 Uiso 1 1 calc R U . . .
C16 C 0.2845(6) 0.6756(6) 0.1929(6) 0.051(2) Uani 1 1 d . . . . .
H16 H 0.2476 0.6248 0.1842 0.061 Uiso 1 1 calc R U . . .
C17 C 0.3075(5) 0.7170(5) 0.2752(6) 0.041(2) Uani 1 1 d . . . . .
H17 H 0.2866 0.6941 0.3222 0.049 Uiso 1 1 calc R U . . .
C18 C 0.3622(5) 0.7932(5) 0.2862(5) 0.0327(19) Uani 1 1 d . . . . .
C19 C 0.3930(5) 0.8369(6) 0.3748(5) 0.0398(19) Uani 1 1 d . . . . .
H19A H 0.3404 0.8346 0.4031 0.048 Uiso 1 1 calc R U . . .
H19B H 0.4473 0.8053 0.4121 0.048 Uiso 1 1 calc R U . . .
C20 C 0.4669(5) 0.9682(6) 0.4578(4) 0.0371(17) Uani 1 1 d . . . . .
H20 H 0.5220 0.9315 0.4873 0.044 Uiso 1 1 calc R U . . .
C21 C 0.3971(5) 0.9723(6) 0.5181(5) 0.047(2) Uani 1 1 d . . . . .
H21A H 0.3379 1.0009 0.4861 0.057 Uiso 1 1 calc R U . . .
H21B H 0.3811 0.9133 0.5320 0.057 Uiso 1 1 calc R U . . .
C22 C 0.4396(6) 1.0211(7) 0.6036(5) 0.061(3) Uani 1 1 d . . . . .
H22A H 0.3921 1.0250 0.6376 0.073 Uiso 1 1 calc R U . . .
H22B H 0.4949 0.9892 0.6389 0.073 Uiso 1 1 calc R U . . .
C23 C 0.4706(6) 1.1117(6) 0.5851(6) 0.058(2) Uani 1 1 d . . . . .
H23A H 0.4149 1.1450 0.5524 0.070 Uiso 1 1 calc R U . . .
H23B H 0.4987 1.1417 0.6407 0.070 Uiso 1 1 calc R U . . .
C24 C 0.5435(6) 1.1056(6) 0.5313(5) 0.051(2) Uani 1 1 d . . . . .
H24A H 0.6002 1.0749 0.5660 0.061 Uiso 1 1 calc R U . . .
H24B H 0.5633 1.1641 0.5197 0.061 Uiso 1 1 calc R U . . .
C25 C 0.5050(5) 1.0584(5) 0.4435(5) 0.0340(17) Uani 1 1 d . . . . .
H25 H 0.4496 1.0924 0.4095 0.041 Uiso 1 1 calc R U . . .
C26 C 0.6725(5) 1.0289(6) 0.4379(5) 0.045(2) Uani 1 1 d . . . . .
H26A H 0.6699 0.9765 0.4723 0.054 Uiso 1 1 calc R U . . .
H26B H 0.6985 1.0756 0.4794 0.054 Uiso 1 1 calc R U . . .
N13 N 0.6278(5) 0.7977(5) 0.3121(5) 0.0408(18) Uani 1 1 d . . . . .
O13A O 0.6793(5) 0.7375(5) 0.3440(5) 0.065(2) Uani 1 1 d . . . . .
O13B O 0.5967(3) 0.8497(4) 0.3632(3) 0.0384(12) Uani 1 1 d . . . . .
O13C O 0.6033(4) 0.8141(4) 0.2297(4) 0.0411(15) Uani 1 1 d . . . . .
O1W O 0.3568(4) 1.0399(4) 0.2063(4) 0.0558(17) Uani 1 1 d D . . . .
H1W H 0.3505 1.0838 0.1728 0.084 Uiso 1 1 d DR U . . .
H2W H 0.3091 1.0351 0.2276 0.084 Uiso 1 1 d DR U . . .
O2W O 0.5332(4) 1.1142(3) 0.1999(4) 0.0550(15) Uani 1 1 d D . . . .
H3W H 0.5810 1.1470 0.2201 0.082 Uiso 1 1 d DR U . . .
H4W H 0.4895 1.1415 0.1632 0.082 Uiso 1 1 d DR U . . .
Sm2 Sm 0.00228(2) 0.34762(4) 0.25209(2) 0.02901(10) Uani 1 1 d . . . . .
N7 N 0.1833(4) 0.3069(5) 0.2949(4) 0.0412(18) Uani 1 1 d . . . . .
N8 N 0.0778(4) 0.2819(4) 0.4148(4) 0.0380(16) Uani 1 1 d . . . . .
H8N H 0.0739 0.2184 0.4064 0.046 Uiso 1 1 calc R U . . .
N9 N -0.1077(4) 0.3607(5) 0.3615(4) 0.0342(15) Uani 1 1 d . . . . .
H9N H -0.1725 0.3441 0.3265 0.041 Uiso 1 1 calc R U . . .
N10 N -0.1060(4) 0.4848(4) 0.2347(4) 0.0321(17) Uani 1 1 d . . . . .
N11 N -0.0700(5) 0.4100(4) 0.0881(4) 0.0336(16) Uani 1 1 d . . . . .
H11N H -0.1361 0.3871 0.0709 0.040 Uiso 1 1 calc R U . . .
N12 N 0.0727(4) 0.2807(4) 0.1279(4) 0.0380(15) Uani 1 1 d . . . . .
H12N H 0.0799 0.2180 0.1411 0.046 Uiso 1 1 calc R U . . .
C27 C 0.2313(5) 0.3049(6) 0.2313(5) 0.042(2) Uani 1 1 d . . . . .
C28 C 0.3293(5) 0.2970(6) 0.2504(5) 0.054(2) Uani 1 1 d . . . . .
H28 H 0.3602 0.2955 0.2049 0.064 Uiso 1 1 calc R U . . .
C29 C 0.3822(6) 0.2911(7) 0.3389(6) 0.063(3) Uani 1 1 d . . . . .
H29 H 0.4492 0.2872 0.3534 0.075 Uiso 1 1 calc R U . . .
C30 C 0.3347(5) 0.2913(6) 0.4046(6) 0.048(2) Uani 1 1 d . . . . .
H30 H 0.3688 0.2864 0.4641 0.057 Uiso 1 1 calc R U . . .
C31 C 0.2360(5) 0.2988(5) 0.3809(5) 0.0376(19) Uani 1 1 d . . . . .
C32 C 0.1812(5) 0.2998(6) 0.4509(5) 0.048(2) Uani 1 1 d . . . . .
H32A H 0.2085 0.2563 0.4958 0.058 Uiso 1 1 calc R U . . .
H32B H 0.1890 0.3566 0.4796 0.058 Uiso 1 1 calc R U . . .
C33 C 0.0235(5) 0.2993(6) 0.4820(5) 0.041(2) Uani 1 1 d . . . . .
H33 H 0.0415 0.3576 0.5070 0.049 Uiso 1 1 calc R U . . .
C34 C 0.0493(6) 0.2320(7) 0.5593(6) 0.065(3) Uani 1 1 d . . . . .
H34A H 0.0373 0.1733 0.5353 0.079 Uiso 1 1 calc R U . . .
H34B H 0.1174 0.2367 0.5895 0.079 Uiso 1 1 calc R U . . .
C35 C -0.0107(6) 0.2477(8) 0.6269(6) 0.076(3) Uani 1 1 d . . . . .
H35A H 0.0034 0.2020 0.6717 0.092 Uiso 1 1 calc R U . . .
H35B H 0.0076 0.3033 0.6566 0.092 Uiso 1 1 calc R U . . .
C36 C -0.1167(6) 0.2482(7) 0.5826(6) 0.068(3) Uani 1 1 d . . . . .
H36A H -0.1518 0.2620 0.6262 0.082 Uiso 1 1 calc R U . . .
H36B H -0.1365 0.1905 0.5589 0.082 Uiso 1 1 calc R U . . .
C37 C -0.1415(5) 0.3149(6) 0.5077(5) 0.054(3) Uani 1 1 d . . . . .
H37A H -0.1278 0.3732 0.5323 0.064 Uiso 1 1 calc R U . . .
H37B H -0.2100 0.3116 0.4784 0.064 Uiso 1 1 calc R U . . .
C38 C -0.0839(5) 0.2991(5) 0.4388(5) 0.0391(18) Uani 1 1 d . . . . .
H38 H -0.1005 0.2402 0.4147 0.047 Uiso 1 1 calc R U . . .
C39 C -0.1154(5) 0.4540(7) 0.3859(5) 0.0435(19) Uani 1 1 d . . . . .
H39A H -0.0543 0.4737 0.4241 0.052 Uiso 1 1 calc R U . . .
H39B H -0.1643 0.4601 0.4183 0.052 Uiso 1 1 calc R U . . .
C40 C -0.1424(5) 0.5095(6) 0.3019(6) 0.040(2) Uani 1 1 d . . . . .
C41 C -0.1996(6) 0.5822(6) 0.2988(6) 0.051(2) Uani 1 1 d . . . . .
H41 H -0.2242 0.5970 0.3465 0.062 Uiso 1 1 calc R U . . .
C42 C -0.2192(6) 0.6321(6) 0.2229(6) 0.051(2) Uani 1 1 d . . . . .
H42 H -0.2568 0.6822 0.2184 0.062 Uiso 1 1 calc R U . . .
C43 C -0.1823(6) 0.6070(6) 0.1532(6) 0.045(2) Uani 1 1 d . . . . .
H43 H -0.1958 0.6398 0.1011 0.054 Uiso 1 1 calc R U . . .
C44 C -0.1264(5) 0.5346(6) 0.1609(6) 0.040(2) Uani 1 1 d . . . . .
C45 C -0.0833(7) 0.5068(6) 0.0870(6) 0.045(2) Uani 1 1 d . . . . .
H45A H -0.1254 0.5246 0.0302 0.054 Uiso 1 1 calc R U . . .
H45B H -0.0214 0.5354 0.0941 0.054 Uiso 1 1 calc R U . . .
C46 C -0.0283(5) 0.3802(5) 0.0156(5) 0.0360(19) Uani 1 1 d . . . . .
H46 H 0.0273 0.4173 0.0157 0.043 Uiso 1 1 calc R U . . .
C47 C -0.0986(6) 0.3844(6) -0.0766(5) 0.054(2) Uani 1 1 d . . . . .
H47A H -0.1574 0.3539 -0.0753 0.065 Uiso 1 1 calc R U . . .
H47B H -0.1150 0.4451 -0.0914 0.065 Uiso 1 1 calc R U . . .
C48 C -0.0591(7) 0.3451(8) -0.1477(5) 0.074(3) Uani 1 1 d . . . . .
H48A H -0.0054 0.3803 -0.1550 0.089 Uiso 1 1 calc R U . . .
H48B H -0.1087 0.3458 -0.2037 0.089 Uiso 1 1 calc R U . . .
C49 C -0.0253(7) 0.2525(7) -0.1261(5) 0.070(3) Uani 1 1 d . . . . .
H49A H 0.0039 0.2307 -0.1714 0.084 Uiso 1 1 calc R U . . .
H49B H -0.0800 0.2156 -0.1256 0.084 Uiso 1 1 calc R U . . .
C50 C 0.0478(6) 0.2488(6) -0.0358(5) 0.054(2) Uani 1 1 d . . . . .
H50A H 0.0662 0.1885 -0.0212 0.065 Uiso 1 1 calc R U . . .
H50B H 0.1053 0.2810 -0.0383 0.065 Uiso 1 1 calc R U . . .
C51 C 0.0070(5) 0.2871(5) 0.0352(5) 0.0385(19) Uani 1 1 d . . . . .
H51 H -0.0501 0.2520 0.0353 0.046 Uiso 1 1 calc R U . . .
C52 C 0.1707(5) 0.3132(6) 0.1364(5) 0.051(2) Uani 1 1 d . . . . .
H52A H 0.1678 0.3741 0.1183 0.061 Uiso 1 1 calc R U . . .
H52B H 0.2002 0.2802 0.0974 0.061 Uiso 1 1 calc R U . . .
N14 N 0.1276(5) 0.5015(5) 0.3076(5) 0.0429(19) Uani 1 1 d . . . . .
O14A O 0.1874(5) 0.5611(5) 0.3334(5) 0.090(3) Uani 1 1 d . . . . .
O14B O 0.1042(4) 0.4771(4) 0.2265(4) 0.0495(17) Uani 1 1 d . . . . .
O14C O 0.0896(3) 0.4641(5) 0.3594(3) 0.0422(13) Uani 1 1 d . . . . .
O3W O -0.1719(4) 0.2866(4) 0.1690(4) 0.0561(18) Uani 1 1 d D . . . .
H5W H -0.1615 0.2329 0.1645 0.084 Uiso 1 1 d DR U . . .
H6W H -0.2240 0.2943 0.1830 0.084 Uiso 1 1 d DR U . . .
O4W O -0.0138(4) 0.1840(4) 0.2574(4) 0.074(2) Uani 1 1 d D . . . .
H7W H -0.0709 0.1903 0.2263 0.112 Uiso 1 1 d DR U . . .
H8W H 0.0201 0.1603 0.2275 0.112 Uiso 1 1 d DR U . . .
N15 N 0.6632(8) 0.2754(6) 0.3181(10) 0.056(4) Uiso 0.73(2) 1 d D U P A 1
O15A O 0.6195(7) 0.2470(7) 0.3684(7) 0.061(3) Uiso 0.73(2) 1 d D U P A 1
O15B O 0.6769(6) 0.3560(6) 0.3142(8) 0.068(3) Uiso 0.73(2) 1 d D U P A 1
O15C O 0.6856(8) 0.2243(7) 0.2579(7) 0.071(4) Uiso 0.73(2) 1 d D U P A 1
N51 N 0.6557(15) 0.2719(10) 0.2967(18) 0.041(7) Uiso 0.27(2) 1 d D U P A 2
O51A O 0.5890(15) 0.2655(15) 0.330(2) 0.073(9) Uiso 0.27(2) 1 d D U P A 2
O51B O 0.6823(16) 0.3457(13) 0.278(2) 0.072(8) Uiso 0.27(2) 1 d D U P A 2
O51C O 0.7133(16) 0.2044(12) 0.297(2) 0.070(9) Uiso 0.27(2) 1 d D U P A 2
N16 N 0.3645(10) 0.2044(13) 0.0263(15) 0.078(8) Uiso 0.50(4) 1 d D U P B 1
O16A O 0.4522(9) 0.2073(14) 0.0527(14) 0.075(6) Uiso 0.50(4) 1 d D U P B 1
O16B O 0.3203(12) 0.2534(11) -0.0354(13) 0.070(5) Uiso 0.50(4) 1 d D U P B 1
O16C O 0.3125(10) 0.1576(16) 0.0662(12) 0.061(6) Uiso 0.50(4) 1 d D U P B 1
N61 N 0.3561(8) 0.2104(9) 0.0387(10) 0.031(4) Uiso 0.50(4) 1 d D U P B 2
O61A O 0.4380(10) 0.2309(12) 0.0788(13) 0.061(6) Uiso 0.50(4) 1 d D U P B 2
O61B O 0.3021(11) 0.2636(9) -0.0123(12) 0.062(5) Uiso 0.50(4) 1 d D U P B 2
O61C O 0.3169(11) 0.1376(10) 0.0554(12) 0.057(6) Uiso 0.50(4) 1 d D U P B 2
N17 N 0.1666(16) 0.0559(12) 0.2955(18) 0.099(6) Uiso 0.51(3) 1 d D U P C 1
O17A O 0.2124(15) -0.0157(12) 0.3071(17) 0.123(8) Uiso 0.51(3) 1 d D U P C 1
O17B O 0.1643(14) 0.0937(11) 0.2295(15) 0.124(9) Uiso 0.51(3) 1 d D . P C 1
O17C O 0.1138(10) 0.0738(10) 0.3472(14) 0.081(5) Uiso 0.51(3) 1 d D U P C 1
N71 N 0.1773(10) 0.0419(10) 0.3351(13) 0.054(5) Uiso 0.49(3) 1 d D U P C 2
O71A O 0.2037(12) -0.0373(11) 0.3392(13) 0.097(6) Uiso 0.49(3) 1 d D U P C 2
O71B O 0.2109(16) 0.0886(12) 0.2914(17) 0.122(9) Uiso 0.49(3) 1 d D U P C 2
O71C O 0.1316(13) 0.0679(12) 0.3901(16) 0.107(7) Uiso 0.49(3) 1 d D U P C 2
N18 N 0.8766(9) 0.0882(7) 0.0578(7) 0.089(3) Uani 1 1 d . . . . .
O18A O 0.8129(7) 0.1365(6) 0.0832(7) 0.122(3) Uani 1 1 d . . . . .
O18B O 0.8493(6) 0.0474(7) -0.0159(6) 0.129(4) Uani 1 1 d . . . . .
O18C O 0.9606(7) 0.0796(6) 0.1032(6) 0.124(4) Uani 1 1 d . . . . .

loop_
_atom_site_aniso_label
_atom_site_aniso_U_11
_atom_site_aniso_U_22
_atom_site_aniso_U_33
_atom_site_aniso_U_23
_atom_site_aniso_U_13
_atom_site_aniso_U_12
Sm1 0.03502(17) 0.0271(2) 0.0267(2) 0.0006(2) 0.01138(15) 0.0014(2)
N1 0.030(3) 0.035(4) 0.035(3) 0.004(3) 0.011(3) -0.002(3)
N2 0.049(3) 0.034(4) 0.031(3) 0.004(3) 0.017(3) 0.000(3)
N3 0.051(4) 0.045(5) 0.034(4) 0.000(3) 0.014(3) -0.002(3)
N4 0.041(3) 0.037(5) 0.042(4) 0.000(4) 0.016(3) 0.002(3)
N5 0.034(3) 0.025(4) 0.035(3) 0.005(3) 0.012(3) 0.000(2)
N6 0.039(3) 0.027(4) 0.034(3) 0.001(3) 0.014(3) -0.001(3)
C1 0.039(4) 0.033(5) 0.038(4) 0.002(4) 0.013(4) -0.002(4)
C2 0.037(4) 0.058(6) 0.045(5) 0.003(5) 0.004(4) -0.008(4)
C3 0.032(4) 0.066(7) 0.060(6) 0.008(5) 0.005(4) -0.007(4)
C4 0.041(4) 0.065(7) 0.055(5) 0.011(5) 0.023(4) 0.004(4)
C5 0.041(4) 0.038(5) 0.042(4) 0.005(4) 0.017(3) -0.001(4)
C6 0.048(4) 0.052(6) 0.040(4) 0.001(4) 0.023(3) 0.001(4)
C7 0.059(4) 0.043(5) 0.027(4) 0.002(4) 0.018(3) 0.001(5)
C8 0.072(6) 0.100(8) 0.029(4) 0.002(5) 0.020(4) -0.014(5)
C9 0.102(7) 0.092(9) 0.033(4) 0.003(5) 0.033(5) -0.018(6)
C10 0.098(8) 0.073(8) 0.037(5) 0.008(5) 0.006(5) 0.005(6)
C11 0.068(5) 0.081(7) 0.026(4) 0.001(5) 0.004(4) 0.005(6)
C12 0.059(4) 0.032(5) 0.027(4) -0.005(4) 0.010(3) 0.005(4)
C13 0.056(5) 0.065(8) 0.038(5) -0.015(5) 0.012(4) -0.010(5)
C14 0.041(4) 0.035(5) 0.050(5) -0.012(5) 0.014(4) -0.001(4)
C15 0.054(5) 0.059(7) 0.057(6) -0.030(5) 0.017(5) -0.007(5)
C16 0.048(5) 0.040(6) 0.064(6) -0.007(5) 0.014(5) -0.018(4)
C17 0.036(4) 0.029(5) 0.059(5) 0.003(4) 0.015(4) -0.005(3)
C18 0.024(4) 0.033(5) 0.041(4) -0.002(4) 0.008(3) 0.001(3)
C19 0.046(4) 0.041(5) 0.036(4) 0.007(4) 0.018(3) -0.008(4)
C20 0.041(4) 0.045(5) 0.026(3) -0.005(4) 0.010(3) 0.003(4)
C21 0.065(5) 0.045(6) 0.041(4) 0.001(4) 0.029(4) -0.003(4)
C22 0.066(6) 0.084(8) 0.040(5) -0.014(5) 0.029(4) -0.007(5)
C23 0.073(6) 0.064(7) 0.044(5) -0.018(5) 0.026(5) -0.002(5)
C24 0.062(5) 0.048(6) 0.046(5) -0.012(4) 0.021(4) 0.001(4)
C25 0.045(4) 0.029(4) 0.034(4) -0.004(4) 0.022(3) 0.003(3)
C26 0.051(5) 0.046(6) 0.040(5) -0.014(4) 0.017(4) -0.010(4)
N13 0.046(4) 0.033(5) 0.049(5) 0.004(4) 0.023(4) 0.005(3)
O13A 0.081(4) 0.052(5) 0.067(4) 0.013(4) 0.031(4) 0.038(4)
O13B 0.050(3) 0.034(3) 0.035(3) 0.000(3) 0.017(2) 0.006(3)
O13C 0.052(3) 0.042(4) 0.032(3) 0.002(3) 0.016(3) 0.007(3)
O1W 0.061(4) 0.056(4) 0.058(4) 0.020(3) 0.028(3) 0.023(3)
O2W 0.070(4) 0.037(4) 0.051(4) 0.002(3) 0.004(3) 0.001(3)
Sm2 0.03199(16) 0.0293(2) 0.0283(2) -0.00134(18) 0.01241(15) -0.00020(15)
N7 0.036(4) 0.053(5) 0.038(4) 0.000(4) 0.015(3) 0.000(3)
N8 0.041(3) 0.041(4) 0.036(4) 0.010(3) 0.017(3) 0.004(3)
N9 0.033(3) 0.038(4) 0.034(3) 0.000(3) 0.014(3) -0.003(3)
N10 0.038(3) 0.028(5) 0.034(4) 0.002(3) 0.015(3) 0.003(3)
N11 0.042(4) 0.030(4) 0.029(3) 0.004(3) 0.008(3) 0.005(3)
N12 0.041(3) 0.039(4) 0.036(3) -0.001(3) 0.015(3) 0.003(3)
C27 0.040(4) 0.050(6) 0.039(4) -0.010(4) 0.015(4) 0.005(4)
C28 0.045(5) 0.074(7) 0.049(5) -0.013(5) 0.025(4) 0.000(4)
C29 0.030(4) 0.081(7) 0.076(7) -0.004(6) 0.014(5) -0.001(4)
C30 0.036(4) 0.054(6) 0.051(5) 0.005(5) 0.007(4) 0.005(4)
C31 0.036(4) 0.035(5) 0.042(5) 0.010(4) 0.010(4) 0.004(4)
C32 0.039(4) 0.069(7) 0.035(4) 0.004(5) 0.006(4) 0.002(4)
C33 0.048(4) 0.049(5) 0.030(4) 0.009(4) 0.020(3) 0.003(4)
C34 0.065(5) 0.086(8) 0.051(5) 0.036(6) 0.025(4) 0.017(5)
C35 0.092(7) 0.100(9) 0.048(6) 0.029(6) 0.037(5) 0.014(7)
C36 0.079(7) 0.087(8) 0.048(5) 0.018(6) 0.035(5) -0.002(6)
C37 0.051(5) 0.082(7) 0.034(4) -0.006(5) 0.024(4) -0.010(4)
C38 0.048(4) 0.041(5) 0.032(4) 0.000(4) 0.020(3) -0.007(4)
C39 0.049(4) 0.047(5) 0.042(4) 0.002(5) 0.027(3) 0.004(5)
C40 0.038(4) 0.037(5) 0.050(5) -0.010(4) 0.019(4) -0.002(4)
C41 0.062(6) 0.053(6) 0.046(5) -0.002(5) 0.026(4) 0.005(5)
C42 0.048(5) 0.048(6) 0.063(6) 0.000(5) 0.022(4) 0.010(4)
C43 0.046(5) 0.042(6) 0.051(6) 0.010(5) 0.018(4) 0.011(4)
C44 0.038(4) 0.045(6) 0.040(5) -0.005(4) 0.013(4) 0.001(4)
C45 0.061(5) 0.036(5) 0.041(5) 0.004(4) 0.017(4) 0.007(4)
C46 0.044(4) 0.032(5) 0.036(4) -0.001(4) 0.019(3) -0.004(3)
C47 0.069(6) 0.060(7) 0.034(4) -0.001(4) 0.016(4) 0.007(5)
C48 0.091(7) 0.099(9) 0.030(4) 0.000(6) 0.011(4) 0.003(7)
C49 0.088(7) 0.086(8) 0.040(5) -0.026(6) 0.024(5) 0.010(6)
C50 0.066(5) 0.062(6) 0.038(5) -0.015(5) 0.020(4) 0.003(5)
C51 0.041(4) 0.042(5) 0.035(4) -0.011(4) 0.014(3) -0.002(4)
C52 0.049(5) 0.070(7) 0.040(5) -0.010(5) 0.024(4) -0.001(4)
N14 0.048(4) 0.030(5) 0.053(5) -0.003(4) 0.018(4) -0.008(3)
O14A 0.106(6) 0.082(6) 0.084(5) -0.017(5) 0.028(5) -0.058(5)
O14B 0.060(3) 0.053(5) 0.041(3) 0.001(3) 0.022(3) -0.011(3)
O14C 0.051(3) 0.043(3) 0.037(3) -0.005(4) 0.019(2) -0.011(4)
O3W 0.048(3) 0.059(4) 0.066(4) -0.012(4) 0.023(3) -0.010(3)
O4W 0.104(5) 0.053(4) 0.073(5) -0.013(4) 0.035(4) -0.013(4)
N18 0.124(9) 0.066(7) 0.074(7) -0.010(6) 0.020(7) -0.020(7)
O18A 0.136(7) 0.079(7) 0.164(9) -0.039(6) 0.064(7) -0.012(5)
O18B 0.102(6) 0.169(10) 0.105(6) -0.075(7) 0.008(5) 0.008(6)
O18C 0.117(7) 0.119(8) 0.106(7) -0.001(6) -0.027(6) -0.009(6)

loop_
_atom_type_symbol
_atom_type_description
_atom_type_scat_dispersion_real
_atom_type_scat_dispersion_imag
_atom_type_scat_source
C C 0.0033 0.0016 'International Tables Vol C Tables 4.2.6.8 and 6.1.1.4'
H H 0.0000 0.0000 'International Tables Vol C Tables 4.2.6.8 and 6.1.1.4'
N N 0.0061 0.0033 'International Tables Vol C Tables 4.2.6.8 and 6.1.1.4'
O O 0.0106 0.0060 'International Tables Vol C Tables 4.2.6.8 and 6.1.1.4'
Sm Sm -0.1638 3.4418 'International Tables Vol C Tables 4.2.6.8 and 6.1.1.4'

loop_
_geom_angle_atom_site_label_1
_geom_angle_atom_site_label_2
_geom_angle_atom_site_label_3
_geom_angle
O2W Sm1 O1W 67.58(18)
O2W Sm1 O13B 139.13(18)
O1W Sm1 O13B 135.35(17)
O2W Sm1 O13C 134.03(18)
O1W Sm1 O13C 146.93(19)
O13B Sm1 O13C 50.30(16)
O2W Sm1 N4 143.41(19)
O1W Sm1 N4 80.0(2)
O13B Sm1 N4 76.5(2)
O13C Sm1 N4 69.93(19)
O2W Sm1 N1 75.14(18)
O1W Sm1 N1 139.82(19)
O13B Sm1 N1 69.38(18)
O13C Sm1 N1 72.16(19)
N4 Sm1 N1 139.9(2)
O2W Sm1 N6 71.07(18)
O1W Sm1 N6 89.73(19)
O13B Sm1 N6 75.41(19)
O13C Sm1 N6 119.16(18)
N4 Sm1 N6 127.0(2)
N1 Sm1 N6 63.73(18)
O2W Sm1 N3 89.62(19)
O1W Sm1 N3 70.5(2)
O13B Sm1 N3 127.27(19)
O13C Sm1 N3 83.48(19)
N4 Sm1 N3 63.0(2)
N1 Sm1 N3 124.8(2)
N6 Sm1 N3 156.8(2)
O2W Sm1 N5 117.68(18)
O1W Sm1 N5 69.92(17)
O13B Sm1 N5 65.59(16)
O13C Sm1 N5 105.97(18)
N4 Sm1 N5 62.29(19)
N1 Sm1 N5 118.00(18)
N6 Sm1 N5 65.34(18)
N3 Sm1 N5 116.08(19)
O2W Sm1 N2 66.96(19)
O1W Sm1 N2 113.58(18)
O13B Sm1 N2 110.66(17)
O13C Sm1 N2 69.37(19)
N4 Sm1 N2 114.6(2)
N1 Sm1 N2 61.65(18)
N6 Sm1 N2 117.06(19)
N3 Sm1 N2 63.53(19)
N5 Sm1 N2 175.32(19)
O2W Sm1 N13 142.21(18)
O1W Sm1 N13 149.93(19)
O13B Sm1 N13 25.38(17)
O13C Sm1 N13 24.96(17)
N4 Sm1 N13 72.5(2)
N1 Sm1 N13 67.62(19)
N6 Sm1 N13 97.1(2)
N3 Sm1 N13 106.1(2)
N5 Sm1 N13 86.41(18)
N2 Sm1 N13 89.25(19)
C1 N1 C5 118.3(6)
C1 N1 Sm1 119.7(5)
C5 N1 Sm1 121.8(5)
C6 N2 C7 113.8(6)
C6 N2 Sm1 114.0(4)
C7 N2 Sm1 118.7(4)
C6 N2 H2N 102.4
C7 N2 H2N 102.4
Sm1 N2 H2N 102.4
C13 N3 C12 114.5(6)
C13 N3 Sm1 109.6(5)
C12 N3 Sm1 114.4(4)
C13 N3 H3N 105.8
C12 N3 H3N 105.8
Sm1 N3 H3N 105.8
C18 N4 C14 118.8(7)
C18 N4 Sm1 122.6(5)
C14 N4 Sm1 118.3(5)
C19 N5 C20 111.9(6)
C19 N5 Sm1 114.2(4)
C20 N5 Sm1 115.3(4)
C19 N5 H5N 104.7
C20 N5 H5N 104.7
Sm1 N5 H5N 104.7
C26 N6 C25 113.8(5)
C26 N6 Sm1 111.8(4)
C25 N6 Sm1 114.8(4)
C26 N6 H6N 105.1
C25 N6 H6N 105.1
Sm1 N6 H6N 105.1
N1 C1 C2 122.0(7)
N1 C1 C26 117.1(6)
C2 C1 C26 120.9(7)
C3 C2 C1 119.7(8)
C3 C2 H2 120.1
C1 C2 H2 120.1
C4 C3 C2 118.7(7)
C4 C3 H3 120.6
C2 C3 H3 120.6
C3 C4 C5 120.1(7)
C3 C4 H4 119.9
C5 C4 H4 119.9
N1 C5 C4 121.1(7)
N1 C5 C6 117.8(6)
C4 C5 C6 121.1(7)
N2 C6 C5 110.2(6)
N2 C6 H6A 109.6
C5 C6 H6A 109.6
N2 C6 H6B 109.6
C5 C6 H6B 109.6
H6A C6 H6B 108.1
N2 C7 C12 108.1(5)
N2 C7 C8 113.1(6)
C12 C7 C8 110.0(7)
N2 C7 H7 108.5
C12 C7 H7 108.5
C8 C7 H7 108.5
C9 C8 C7 112.2(7)
C9 C8 H8A 109.2
C7 C8 H8A 109.2
C9 C8 H8B 109.2
C7 C8 H8B 109.2
H8A C8 H8B 107.9
C10 C9 C8 111.5(8)
C10 C9 H9A 109.3
C8 C9 H9A 109.3
C10 C9 H9B 109.3
C8 C9 H9B 109.3
H9A C9 H9B 108.0
C9 C10 C11 108.6(7)
C9 C10 H10A 110.0
C11 C10 H10A 110.0
C9 C10 H10B 110.0
C11 C10 H10B 110.0
H10A C10 H10B 108.3
C12 C11 C10 110.5(7)
C12 C11 H11A 109.6
C10 C11 H11A 109.6
C12 C11 H11B 109.6
C10 C11 H11B 109.6
H11A C11 H11B 108.1
N3 C12 C7 110.2(6)
N3 C12 C11 114.5(7)
C7 C12 C11 112.5(6)
N3 C12 H12 106.3
C7 C12 H12 106.3
C11 C12 H12 106.3
N3 C13 C14 112.0(7)
N3 C13 H13A 109.2
C14 C13 H13A 109.2
N3 C13 H13B 109.2
C14 C13 H13B 109.2
H13A C13 H13B 107.9
N4 C14 C15 120.7(8)
N4 C14 C13 116.3(8)
C15 C14 C13 122.9(8)
C16 C15 C14 119.8(9)
C16 C15 H15 120.1
C14 C15 H15 120.1
C15 C16 C17 119.7(8)
C15 C16 H16 120.2
C17 C16 H16 120.2
C16 C17 C18 119.0(8)
C16 C17 H17 120.5
C18 C17 H17 120.5
N4 C18 C17 122.0(7)
N4 C18 C19 117.2(7)
C17 C18 C19 120.7(7)
N5 C19 C18 112.4(6)
N5 C19 H19A 109.1
C18 C19 H19A 109.1
N5 C19 H19B 109.1
C18 C19 H19B 109.1
H19A C19 H19B 107.9
N5 C20 C25 108.1(6)
N5 C20 C21 112.7(6)
C25 C20 C21 111.5(7)
N5 C20 H20 108.1
C25 C20 H20 108.1
C21 C20 H20 108.1
C22 C21 C20 112.4(6)
C22 C21 H21A 109.1
C20 C21 H21A 109.1
C22 C21 H21B 109.1
C20 C21 H21B 109.1
H21A C21 H21B 107.9
C23 C22 C21 111.0(7)
C23 C22 H22A 109.4
C21 C22 H22A 109.4
C23 C22 H22B 109.4
C21 C22 H22B 109.4
H22A C22 H22B 108.0
C24 C23 C22 109.4(7)
C24 C23 H23A 109.8
C22 C23 H23A 109.8
C24 C23 H23B 109.8
C22 C23 H23B 109.8
H23A C23 H23B 108.2
C23 C24 C25 112.9(7)
C23 C24 H24A 109.0
C25 C24 H24A 109.0
C23 C24 H24B 109.0
C25 C24 H24B 109.0
H24A C24 H24B 107.8
N6 C25 C24 114.6(6)
N6 C25 C20 110.4(6)
C24 C25 C20 111.1(6)
N6 C25 H25 106.8
C24 C25 H25 106.8
C20 C25 H25 106.8
N6 C26 C1 113.7(6)
N6 C26 H26A 108.8
C1 C26 H26A 108.8
N6 C26 H26B 108.8
C1 C26 H26B 108.8
H26A C26 H26B 107.7
O13A N13 O13C 123.3(7)
O13A N13 O13B 119.5(7)
O13C N13 O13B 117.2(7)
O13A N13 Sm1 174.5(6)
O13C N13 Sm1 59.6(4)
O13B N13 Sm1 57.7(4)
N13 O13B Sm1 96.9(4)
N13 O13C Sm1 95.4(5)
Sm1 O1W H1W 119.1
Sm1 O1W H2W 130.0
H1W O1W H2W 110.4
Sm1 O2W H3W 126.7
Sm1 O2W H4W 122.8
H3W O2W H4W 110.4
O4W Sm2 O14C 135.26(19)
O4W Sm2 O14B 146.8(2)
O14C Sm2 O14B 49.79(17)
O4W Sm2 N10 138.9(2)
O14C Sm2 N10 71.23(19)
O14B Sm2 N10 73.0(2)
O4W Sm2 N7 81.2(2)
O14C Sm2 N7 73.2(2)
O14B Sm2 N7 69.4(2)
N10 Sm2 N7 139.5(2)
O4W Sm2 N12 72.1(2)
O14C Sm2 N12 122.79(16)
O14B Sm2 N12 80.74(19)
N10 Sm2 N12 125.43(19)
N7 Sm2 N12 62.46(19)
O4W Sm2 N9 88.7(2)
O14C Sm2 N9 78.24(17)
O14B Sm2 N9 120.7(2)
N10 Sm2 N9 63.7(2)
N7 Sm2 N9 126.1(2)
N12 Sm2 N9 158.12(19)
O4W Sm2 O3W 65.48(19)
O14C Sm2 O3W 143.52(17)
O14B Sm2 O3W 134.34(19)
N10 Sm2 O3W 76.8(2)
N7 Sm2 O3W 142.4(2)
N12 Sm2 O3W 90.01(18)
N9 Sm2 O3W 72.09(18)
O4W Sm2 N11 111.8(2)
O14C Sm2 N11 112.3(2)
O14B Sm2 N11 70.63(19)
N10 Sm2 N11 62.4(2)
N7 Sm2 N11 116.4(2)
N12 Sm2 N11 63.95(19)
N9 Sm2 N11 116.5(2)
O3W Sm2 N11 65.23(19)
O4W Sm2 N8 67.23(19)
O14C Sm2 N8 68.5(2)
O14B Sm2 N8 109.44(18)
N10 Sm2 N8 119.16(19)
N7 Sm2 N8 62.34(19)
N12 Sm2 N8 114.45(18)
N9 Sm2 N8 64.92(18)
O3W Sm2 N8 115.02(19)
N11 Sm2 N8 178.4(2)
O4W Sm2 N14 146.9(2)
O14C Sm2 N14 24.38(17)
O14B Sm2 N14 25.50(17)
N10 Sm2 N14 71.8(2)
N7 Sm2 N14 67.8(2)
N12 Sm2 N14 101.78(19)
N9 Sm2 N14 100.0(2)
O3W Sm2 N14 147.58(19)
N11 Sm2 N14 92.8(2)
N8 Sm2 N14 87.6(2)
O4W Sm2 H7W 18.7
O14C Sm2 H7W 149.0
O14B Sm2 H7W 155.9
N10 Sm2 H7W 121.7
N7 Sm2 H7W 98.8
N12 Sm2 H7W 75.2
N9 Sm2 H7W 83.3
O3W Sm2 H7W 46.8
N11 Sm2 H7W 98.2
N8 Sm2 H7W 81.1
N14 Sm2 H7W 165.6
C27 N7 C31 117.5(6)
C27 N7 Sm2 119.4(5)
C31 N7 Sm2 122.5(5)
C32 N8 C33 111.3(6)
C32 N8 Sm2 114.2(4)
C33 N8 Sm2 116.3(4)
C32 N8 H8N 104.5
C33 N8 H8N 104.5
Sm2 N8 H8N 104.5
C39 N9 C38 114.5(6)
C39 N9 Sm2 109.7(4)
C38 N9 Sm2 115.2(4)
C39 N9 H9N 105.5
C38 N9 H9N 105.5
Sm2 N9 H9N 105.5
C40 N10 C44 117.7(7)
C40 N10 Sm2 119.6(5)
C44 N10 Sm2 122.7(5)
C46 N11 C45 111.9(7)
C46 N11 Sm2 119.1(4)
C45 N11 Sm2 112.4(5)
C46 N11 H11N 103.8
C45 N11 H11N 103.8
Sm2 N11 H11N 103.8
C52 N12 C51 114.2(6)
C52 N12 Sm2 110.4(4)
C51 N12 Sm2 114.6(4)
C52 N12 H12N 105.6
C51 N12 H12N 105.6
Sm2 N12 H12N 105.6
N7 C27 C28 122.6(7)
N7 C27 C52 116.2(6)
C28 C27 C52 121.1(7)
C27 C28 C29 119.0(7)
C27 C28 H28 120.5
C29 C28 H28 120.5
C30 C29 C28 119.3(7)
C30 C29 H29 120.3
C28 C29 H29 120.3
C29 C30 C31 118.8(8)
C29 C30 H30 120.6
C31 C30 H30 120.6
N7 C31 C30 122.7(7)
N7 C31 C32 116.8(6)
C30 C31 C32 120.5(7)
N8 C32 C31 113.0(6)
N8 C32 H32A 109.0
C31 C32 H32A 109.0
N8 C32 H32B 109.0
C31 C32 H32B 109.0
H32A C32 H32B 107.8
N8 C33 C38 110.4(6)
N8 C33 C34 111.5(6)
C38 C33 C34 110.6(6)
N8 C33 H33 108.1
C38 C33 H33 108.1
C34 C33 H33 108.1
C35 C34 C33 111.3(7)
C35 C34 H34A 109.4
C33 C34 H34A 109.4
C35 C34 H34B 109.4
C33 C34 H34B 109.4
H34A C34 H34B 108.0
C36 C35 C34 111.7(7)
C36 C35 H35A 109.3
C34 C35 H35A 109.3
C36 C35 H35B 109.3
C34 C35 H35B 109.3
H35A C35 H35B 107.9
C35 C36 C37 111.3(8)
C35 C36 H36A 109.4
C37 C36 H36A 109.4
C35 C36 H36B 109.4
C37 C36 H36B 109.4
H36A C36 H36B 108.0
C36 C37 C38 111.7(7)
C36 C37 H37A 109.3
C38 C37 H37A 109.3
C36 C37 H37B 109.3
C38 C37 H37B 109.3
H37A C37 H37B 107.9
N9 C38 C33 110.4(6)
N9 C38 C37 114.3(6)
C33 C38 C37 111.3(6)
N9 C38 H38 106.8
C33 C38 H38 106.8
C37 C38 H38 106.8
N9 C39 C40 109.5(6)
N9 C39 H39A 109.8
C40 C39 H39A 109.8
N9 C39 H39B 109.8
C40 C39 H39B 109.8
H39A C39 H39B 108.2
N10 C40 C41 123.4(8)
N10 C40 C39 116.8(7)
C41 C40 C39 119.7(8)
C42 C41 C40 117.7(8)
C42 C41 H41 121.1
C40 C41 H41 121.1
C41 C42 C43 119.2(9)
C41 C42 H42 120.4
C43 C42 H42 120.4
C44 C43 C42 119.9(9)
C44 C43 H43 120.0
C42 C43 H43 120.0
N10 C44 C43 122.0(8)
N10 C44 C45 116.9(8)
C43 C44 C45 121.1(9)
N11 C45 C44 110.4(8)
N11 C45 H45A 109.6
C44 C45 H45A 109.6
N11 C45 H45B 109.6
C44 C45 H45B 109.6
H45A C45 H45B 108.1
N11 C46 C51 108.5(6)
N11 C46 C47 113.9(6)
C51 C46 C47 109.5(7)
N11 C46 H46 108.3
C51 C46 H46 108.3
C47 C46 H46 108.3
C48 C47 C46 113.2(7)
C48 C47 H47A 108.9
C46 C47 H47A 108.9
C48 C47 H47B 108.9
C46 C47 H47B 108.9
H47A C47 H47B 107.7
C47 C48 C49 112.0(8)
C47 C48 H48A 109.2
C49 C48 H48A 109.2
C47 C48 H48B 109.2
C49 C48 H48B 109.2
H48A C48 H48B 107.9
C48 C49 C50 110.3(8)
C48 C49 H49A 109.6
C50 C49 H49A 109.6
C48 C49 H49B 109.6
C50 C49 H49B 109.6
H49A C49 H49B 108.1
C51 C50 C49 111.0(7)
C51 C50 H50A 109.4
C49 C50 H50A 109.4
C51 C50 H50B 109.4
C49 C50 H50B 109.4
H50A C50 H50B 108.0
C50 C51 N12 114.4(6)
C50 C51 C46 113.1(7)
N12 C51 C46 110.3(6)
C50 C51 H51 106.1
N12 C51 H51 106.1
C46 C51 H51 106.1
N12 C52 C27 110.6(6)
N12 C52 H52A 109.5
C27 C52 H52A 109.5
N12 C52 H52B 109.5
C27 C52 H52B 109.5
H52A C52 H52B 108.1
O14C N14 O14A 121.1(8)
O14C N14 O14B 117.9(7)
O14A N14 O14B 121.0(8)
O14C N14 Sm2 58.6(4)
O14A N14 Sm2 174.2(6)
O14B N14 Sm2 59.6(4)
N14 O14B Sm2 94.9(4)
N14 O14C Sm2 97.1(5)
Sm2 O3W H5W 102.6
Sm2 O3W H6W 127.7
H5W O3W H6W 110.4
Sm2 O4W H7W 87.3
Sm2 O4W H8W 109.9
H7W O4W H8W 110.4
O15A N15 O15B 120.1(10)
O15A N15 O15C 120.8(9)
O15B N15 O15C 118.4(10)
O51A N51 O51B 120.1(11)
O51A N51 O51C 120.3(10)
O51B N51 O51C 118.2(11)
O16A N16 O16B 120.5(9)
O16A N16 O16C 122.1(9)
O16B N16 O16C 117.1(9)
O61A N61 O61B 120.7(10)
O61A N61 O61C 121.8(8)
O61B N61 O61C 116.9(8)
O17B N17 O17A 116.5(16)
O17B N17 O17C 124.4(16)
O17A N17 O17C 118.0(16)
O71B N71 O71A 116.6(16)
O71B N71 O71C 124.3(15)
O71A N71 O71C 117.8(16)
O18C N18 O18B 119.1(12)
O18C N18 O18A 122.7(11)
O18B N18 O18A 118.2(11)

loop_
_geom_bond_atom_site_label_1
_geom_bond_atom_site_label_2
_geom_bond_distance
Sm1 O2W 2.519(5)
Sm1 O1W 2.519(5)
Sm1 O13B 2.535(5)
Sm1 O13C 2.580(6)
Sm1 N4 2.598(7)
Sm1 N1 2.600(6)
Sm1 N6 2.613(6)
Sm1 N3 2.615(6)
Sm1 N5 2.663(5)
Sm1 N2 2.676(5)
Sm1 N13 2.977(8)
N1 C1 1.342(9)
N1 C5 1.353(8)
N2 C6 1.467(8)
N2 C7 1.485(8)
N2 H2N 0.9800
N3 C13 1.475(10)
N3 C12 1.483(9)
N3 H3N 0.9800
N4 C18 1.345(9)
N4 C14 1.374(10)
N5 C19 1.477(10)
N5 C20 1.505(8)
N5 H5N 0.9800
N6 C26 1.468(9)
N6 C25 1.481(8)
N6 H6N 0.9800
C1 C2 1.388(10)
C1 C26 1.489(9)
C2 C3 1.366(11)
C2 H2 0.9300
C3 C4 1.364(11)
C3 H3 0.9300
C4 C5 1.393(10)
C4 H4 0.9300
C5 C6 1.499(9)
C6 H6A 0.9700
C6 H6B 0.9700
C7 C12 1.512(9)
C7 C8 1.533(10)
C7 H7 0.9800
C8 C9 1.521(10)
C8 H8A 0.9700
C8 H8B 0.9700
C9 C10 1.515(13)
C9 H9A 0.9700
C9 H9B 0.9700
C10 C11 1.531(12)
C10 H10A 0.9700
C10 H10B 0.9700
C11 C12 1.528(9)
C11 H11A 0.9700
C11 H11B 0.9700
C12 H12 0.9800
C13 C14 1.476(11)
C13 H13A 0.9700
C13 H13B 0.9700
C14 C15 1.401(12)
C15 C16 1.360(12)
C15 H15 0.9300
C16 C17 1.389(11)
C16 H16 0.9300
C17 C18 1.391(10)
C17 H17 0.9300
C18 C19 1.490(10)
C19 H19A 0.9700
C19 H19B 0.9700
C20 C25 1.522(10)
C20 C21 1.544(9)
C20 H20 0.9800
C21 C22 1.507(10)
C21 H21A 0.9700
C21 H21B 0.9700
C22 C23 1.506(12)
C22 H22A 0.9700
C22 H22B 0.9700
C23 C24 1.506(10)
C23 H23A 0.9700
C23 H23B 0.9700
C24 C25 1.515(10)
C24 H24A 0.9700
C24 H24B 0.9700
C25 H25 0.9800
C26 H26A 0.9700
C26 H26B 0.9700
N13 O13A 1.203(8)
N13 O13C 1.262(8)
N13 O13B 1.286(8)
O1W H1W 0.8402
O1W H2W 0.8402
O2W H3W 0.8403
O2W H4W 0.8402
Sm2 O4W 2.515(6)
Sm2 O14C 2.536(6)
Sm2 O14B 2.554(6)
Sm2 N10 2.583(6)
Sm2 N7 2.583(6)
Sm2 N12 2.614(6)
Sm2 N9 2.617(5)
Sm2 O3W 2.664(5)
Sm2 N11 2.667(6)
Sm2 N8 2.675(6)
Sm2 N14 2.950(7)
Sm2 H7W 2.6137
N7 C27 1.347(9)
N7 C31 1.361(9)
N8 C32 1.469(9)
N8 C33 1.483(9)
N8 H8N 0.9800
N9 C39 1.488(11)
N9 C38 1.496(9)
N9 H9N 0.9800
N10 C40 1.341(9)
N10 C44 1.344(10)
N11 C46 1.481(9)
N11 C45 1.492(9)
N11 H11N 0.9800
N12 C52 1.465(9)
N12 C51 1.505(8)
N12 H12N 0.9800
C27 C28 1.365(10)
C27 C52 1.510(10)
C28 C29 1.391(11)
C28 H28 0.9300
C29 C30 1.370(11)
C29 H29 0.9300
C30 C31 1.373(10)
C30 H30 0.9300
C31 C32 1.501(10)
C32 H32A 0.9700
C32 H32B 0.9700
C33 C38 1.512(10)
C33 C34 1.552(11)
C33 H33 0.9800
C34 C35 1.543(11)
C34 H34A 0.9700
C34 H34B 0.9700
C35 C36 1.497(11)
C35 H35A 0.9700
C35 H35B 0.9700
C36 C37 1.519(11)
C36 H36A 0.9700
C36 H36B 0.9700
C37 C38 1.537(9)
C37 H37A 0.9700
C37 H37B 0.9700
C38 H38 0.9800
C39 C40 1.521(11)
C39 H39A 0.9700
C39 H39B 0.9700
C40 C41 1.375(11)
C41 C42 1.372(11)
C41 H41 0.9300
C42 C43 1.380(11)
C42 H42 0.9300
C43 C44 1.354(11)
C43 H43 0.9300
C44 C45 1.504(11)
C45 H45A 0.9700
C45 H45B 0.9700
C46 C51 1.515(10)
C46 C47 1.523(10)
C46 H46 0.9800
C47 C48 1.497(11)
C47 H47A 0.9700
C47 H47B 0.9700
C48 C49 1.505(13)
C48 H48A 0.9700
C48 H48B 0.9700
C49 C50 1.518(10)
C49 H49A 0.9700
C49 H49B 0.9700
C50 C51 1.500(9)
C50 H50A 0.9700
C50 H50B 0.9700
C51 H51 0.9800
C52 H52A 0.9700
C52 H52B 0.9700
N14 O14C 1.227(8)
N14 O14A 1.243(9)
N14 O14B 1.275(8)
O3W H5W 0.8405
O3W H6W 0.8398
O4W H7W 0.8405
O4W H8W 0.8401
N15 O15A 1.206(10)
N15 O15B 1.252(9)
N15 O15C 1.323(11)
N51 O51A 1.207(10)
N51 O51B 1.252(10)
N51 O51C 1.324(12)
N16 O16A 1.218(9)
N16 O16B 1.253(9)
N16 O16C 1.304(10)
N61 O61A 1.219(9)
N61 O61B 1.253(9)
N61 O61C 1.305(10)
N17 O17B 1.173(19)
N17 O17A 1.266(14)
N17 O17C 1.272(14)
N71 O71B 1.173(19)
N71 O71A 1.265(14)
N71 O71C 1.271(14)
N18 O18C 1.234(11)
N18 O18B 1.275(11)
N18 O18A 1.314(12)

loop_
_geom_torsion_atom_site_label_1
_geom_torsion_atom_site_label_2
_geom_torsion_atom_site_label_3
_geom_torsion_atom_site_label_4
_geom_torsion
C5 N1 C1 C2 0.4(11)
Sm1 N1 C1 C2 175.1(6)
C5 N1 C1 C26 -179.4(7)
Sm1 N1 C1 C26 -4.7(9)
N1 C1 C2 C3 -1.6(13)
C26 C1 C2 C3 178.1(8)
C1 C2 C3 C4 2.5(14)
C2 C3 C4 C5 -2.2(14)
C1 N1 C5 C4 -0.1(11)
Sm1 N1 C5 C4 -174.7(6)
C1 N1 C5 C6 178.5(7)
Sm1 N1 C5 C6 3.9(9)
C3 C4 C5 N1 1.1(13)
C3 C4 C5 C6 -177.5(8)
C7 N2 C6 C5 177.3(6)
Sm1 N2 C6 C5 -42.2(8)
N1 C5 C6 N2 26.0(10)
C4 C5 C6 N2 -155.4(7)
C6 N2 C7 C12 168.5(7)
Sm1 N2 C7 C12 30.0(9)
C6 N2 C7 C8 -69.4(9)
Sm1 N2 C7 C8 152.1(6)
N2 C7 C8 C9 -173.7(7)
C12 C7 C8 C9 -52.7(10)
C7 C8 C9 C10 56.6(11)
C8 C9 C10 C11 -58.5(11)
C9 C10 C11 C12 58.6(10)
C13 N3 C12 C7 -74.1(8)
Sm1 N3 C12 C7 53.5(8)
C13 N3 C12 C11 53.9(9)
Sm1 N3 C12 C11 -178.4(6)
N2 C7 C12 N3 -53.3(9)
C8 C7 C12 N3 -177.3(6)
N2 C7 C12 C11 177.6(7)
C8 C7 C12 C11 53.6(10)
C10 C11 C12 N3 175.4(7)
C10 C11 C12 C7 -57.7(11)
C12 N3 C13 C14 180.0(6)
Sm1 N3 C13 C14 49.9(8)
C18 N4 C14 C15 -2.0(11)
Sm1 N4 C14 C15 171.8(6)
C18 N4 C14 C13 179.9(7)
Sm1 N4 C14 C13 -6.2(9)
N3 C13 C14 N4 -29.9(10)
N3 C13 C14 C15 152.0(8)
N4 C14 C15 C16 1.7(13)
C13 C14 C15 C16 179.7(9)
C14 C15 C16 C17 -0.9(14)
C15 C16 C17 C18 0.5(13)
C14 N4 C18 C17 1.5(11)
Sm1 N4 C18 C17 -172.0(5)
C14 N4 C18 C19 177.5(7)
Sm1 N4 C18 C19 4.0(9)
C16 C17 C18 N4 -0.8(11)
C16 C17 C18 C19 -176.6(7)
C20 N5 C19 C18 -170.7(5)
Sm1 N5 C19 C18 -37.5(7)
N4 C18 C19 N5 23.0(9)
C17 C18 C19 N5 -161.0(6)
C19 N5 C20 C25 172.7(5)
Sm1 N5 C20 C25 40.1(6)
C19 N5 C20 C21 -63.6(8)
Sm1 N5 C20 C21 163.8(5)
N5 C20 C21 C22 -173.2(7)
C25 C20 C21 C22 -51.4(9)
C20 C21 C22 C23 55.8(10)
C21 C22 C23 C24 -58.5(10)
C22 C23 C24 C25 58.8(10)
C26 N6 C25 C24 43.5(9)
Sm1 N6 C25 C24 174.2(5)
C26 N6 C25 C20 -82.8(7)
Sm1 N6 C25 C20 47.8(6)
C23 C24 C25 N6 178.9(7)
C23 C24 C25 C20 -55.0(9)
N5 C20 C25 N6 -57.3(7)
C21 C20 C25 N6 178.2(6)
N5 C20 C25 C24 174.4(6)
C21 C20 C25 C24 50.0(8)
C25 N6 C26 C1 173.6(6)
Sm1 N6 C26 C1 41.5(8)
N1 C1 C26 N6 -25.4(10)
C2 C1 C26 N6 154.9(8)
O13A N13 O13B Sm1 174.5(7)
O13C N13 O13B Sm1 -4.4(7)
O13A N13 O13C Sm1 -174.5(7)
O13B N13 O13C Sm1 4.3(7)
C31 N7 C27 C28 -1.3(13)
Sm2 N7 C27 C28 169.9(7)
C31 N7 C27 C52 179.5(8)
Sm2 N7 C27 C52 -9.3(10)
N7 C27 C28 C29 -0.4(14)
C52 C27 C28 C29 178.8(9)
C27 C28 C29 C30 1.6(14)
C28 C29 C30 C31 -1.1(14)
C27 N7 C31 C30 1.9(13)
Sm2 N7 C31 C30 -169.1(6)
C27 N7 C31 C32 -179.1(8)
Sm2 N7 C31 C32 9.9(10)
C29 C30 C31 N7 -0.6(13)
C29 C30 C31 C32 -179.6(8)
C33 N8 C32 C31 -169.6(7)
Sm2 N8 C32 C31 -35.5(8)
N7 C31 C32 N8 18.1(11)
C30 C31 C32 N8 -162.9(7)
C32 N8 C33 C38 168.1(6)
Sm2 N8 C33 C38 35.1(8)
C32 N8 C33 C34 -68.5(9)
Sm2 N8 C33 C34 158.4(5)
N8 C33 C34 C35 -177.4(7)
C38 C33 C34 C35 -54.1(10)
C33 C34 C35 C36 54.6(12)
C34 C35 C36 C37 -55.3(12)
C35 C36 C37 C38 56.1(11)
C39 N9 C38 C33 -81.6(7)
Sm2 N9 C38 C33 47.0(7)
C39 N9 C38 C37 44.7(8)
Sm2 N9 C38 C37 173.3(5)
N8 C33 C38 N9 -53.3(8)
C34 C33 C38 N9 -177.2(6)
N8 C33 C38 C37 178.7(7)
C34 C33 C38 C37 54.9(9)
C36 C37 C38 N9 177.9(7)
C36 C37 C38 C33 -56.3(9)
C38 N9 C39 C40 -178.5(5)
Sm2 N9 C39 C40 50.1(6)
C44 N10 C40 C41 0.4(12)
Sm2 N10 C40 C41 179.1(6)
C44 N10 C40 C39 -177.9(7)
Sm2 N10 C40 C39 0.8(9)
N9 C39 C40 N10 -34.9(9)
N9 C39 C40 C41 146.7(7)
N10 C40 C41 C42 -0.7(13)
C39 C40 C41 C42 177.7(8)
C40 C41 C42 C43 0.9(13)
C41 C42 C43 C44 -1.0(14)
C40 N10 C44 C43 -0.5(12)
Sm2 N10 C44 C43 -179.1(6)
C40 N10 C44 C45 178.8(7)
Sm2 N10 C44 C45 0.2(10)
C42 C43 C44 N10 0.8(13)
C42 C43 C44 C45 -178.5(8)
C46 N11 C45 C44 179.5(6)
Sm2 N11 C45 C44 -43.4(9)
N10 C44 C45 N11 29.5(11)
C43 C44 C45 N11 -151.2(8)
C45 N11 C46 C51 165.3(7)
Sm2 N11 C46 C51 31.3(7)
C45 N11 C46 C47 -72.5(9)
Sm2 N11 C46 C47 153.5(5)
N11 C46 C47 C48 -173.7(8)
C51 C46 C47 C48 -52.1(10)
C46 C47 C48 C49 54.6(11)
C47 C48 C49 C50 -55.3(11)
C48 C49 C50 C51 55.9(10)
C49 C50 C51 N12 176.3(7)
C49 C50 C51 C46 -56.3(10)
C52 N12 C51 C50 51.1(9)
Sm2 N12 C51 C50 179.8(5)
C52 N12 C51 C46 -77.9(7)
Sm2 N12 C51 C46 50.9(7)
N11 C46 C51 C50 178.0(6)
C47 C46 C51 C50 53.2(8)
N11 C46 C51 N12 -52.4(7)
C47 C46 C51 N12 -177.2(6)
C51 N12 C52 C27 179.7(6)
Sm2 N12 C52 C27 48.8(7)
N7 C27 C52 N12 -27.2(10)
C28 C27 C52 N12 153.6(8)
O14C N14 O14B Sm2 -6.5(7)
O14A N14 O14B Sm2 173.3(7)
O14A N14 O14C Sm2 -173.2(7)
O14B N14 O14C Sm2 6.5(7)
